data_7061038
loop_
_publ_author_name
'Duffy, Conor'
'Roe, William E.'
'Harkin, Aislinn M.'
'McNamee, Ryan'
'Knipe, Peter C.'

_publ_section_title
;
 Enantioselective organocatalytic formal [3+2]-cycloaddition of
 isatin-derived ketimines with benzylidenemalononitriles and
 benzylidineindanones
;
_journal_issue 47
_journal_name_full 'New Journal of Chemistry'
_journal_page_first 22034
_journal_page_last 22038
_journal_paper_doi 10.1039/D1NJ04002B
_journal_volume 45
_journal_year 2021
_chemical_absolute_configuration ad
_chemical_formula_moiety 'C31 H21 F3 N4 O'
_chemical_formula_sum 'C31 H21 F3 N4 O'
_chemical_formula_weight 522.52
_chemical_melting_point ?
_chemical_name_common
(3R,4'S,5'S)-1-benzyl-4'-(naphthalen-2-yl)-2-oxo-5'-(trifluoromethyl)spiro[indoline-3,2'-pyrrolidine]-3',3'-dicarbonitrile
_chemical_name_systematic 3d
_space_group_IT_number 4
_space_group_name_Hall 'P 2yb'
_space_group_name_H-M_alt 'P 1 21 1'
_symmetry_cell_setting monoclinic
_symmetry_space_group_name_Hall 'P 2yb'
_symmetry_space_group_name_H-M 'P 1 21 1'
_atom_sites_solution_hydrogens difmap
_atom_sites_solution_primary other
_audit_creation_date 2021-08-17
_audit_creation_method CRYSTALS_ver_14.61_build_6999
_audit_update_record
;
2021-08-17 deposited with the CCDC.	2021-10-25 downloaded from the CCDC.
;
_cell_angle_alpha 90.0
_cell_angle_beta 91.462(5)
_cell_angle_gamma 90.0
_cell_formula_units_Z 2
_cell_length_a 11.6334(6)
_cell_length_b 6.6182(4)
_cell_length_c 16.7064(9)
_cell_measurement_reflns_used 19017
_cell_measurement_temperature 150
_cell_measurement_theta_max 71
_cell_measurement_theta_min 4
_cell_volume 1285.84(12)
_computing_cell_refinement
; 
 CrysAlisPro (Rigaku Oxford Diffraction, 2017) 
;
_computing_data_collection 'SuperNova, (Oxford Diffraction, 2010)'
_computing_data_reduction
; 
 CrysAlisPro (Rigaku Oxford Diffraction, 2017) 
;
_computing_molecular_graphics 'CAMERON (Watkin et al., 1996)'
_computing_publication_material 'CRYSTALS (Betteridge et al., 2003)'
_computing_structure_refinement 'CRYSTALS (Betteridge et al., 2003)'
_computing_structure_solution 'SHELXT (Sheldrick, 2015)'
_diffrn_ambient_pressure 100
_diffrn_ambient_temperature 150
_diffrn_measured_fraction_theta_full 0.997
_diffrn_measured_fraction_theta_max 0.960
_diffrn_measurement_device Area
_diffrn_measurement_device_type 'Oxford Diffraction SuperNova'
_diffrn_measurement_method \w
_diffrn_radiation_monochromator 'focussing mirrors'
_diffrn_radiation_type 'Cu K\a'
_diffrn_radiation_wavelength 1.54180
_diffrn_reflns_av_R_equivalents 0.108
_diffrn_reflns_av_unetI/netI 0.052
_diffrn_reflns_limit_h_max 14
_diffrn_reflns_limit_h_min -14
_diffrn_reflns_limit_k_max 7
_diffrn_reflns_limit_k_min -8
_diffrn_reflns_limit_l_max 20
_diffrn_reflns_limit_l_min -20
_diffrn_reflns_number 39351
_diffrn_reflns_theta_full 69.307
_diffrn_reflns_theta_max 74.523
_diffrn_reflns_theta_min 3.801
_diffrn_standards_number 0
_exptl_absorpt_coefficient_mu 0.823
_exptl_absorpt_correction_T_max 0.88
_exptl_absorpt_correction_T_min 0.59
_exptl_absorpt_correction_type multi-scan
_exptl_absorpt_process_details
; 
 CrysAlisPro (Rigaku Oxford Diffraction, 2017) 
;
_exptl_crystal_colour clear_pale_colourless
_exptl_crystal_density_diffrn 1.350
_exptl_crystal_density_meas ?
_exptl_crystal_density_method 'not measured'
_exptl_crystal_description block
_exptl_crystal_F_000 540
_exptl_crystal_recrystallization_method 'Re-crystallisation from solvent: ethanol, hexane'
_exptl_crystal_size_max 0.240
_exptl_crystal_size_mid 0.160
_exptl_crystal_size_min 0.160
_refine_diff_density_max 1.52
_refine_diff_density_min -0.66
_refine_ls_abs_structure_details
; 
 Parsons, Flack & Wagner (2013), 
 1925 Friedel Pairs 
;
_refine_ls_abs_structure_Flack 0.11(7)
_refine_ls_extinction_method None
_refine_ls_goodness_of_fit_ref 1.6196
_refine_ls_hydrogen_treatment noref
_refine_ls_matrix_type full
_refine_ls_number_parameters 408
_refine_ls_number_reflns 4910
_refine_ls_number_restraints 127
_refine_ls_R_factor_all 0.1160
_refine_ls_R_factor_gt 0.1081
_refine_ls_shift/su_max 0.0116005
_refine_ls_shift/su_mean 0.0007826
_refine_ls_structure_factor_coef Fsqd
_refine_ls_weighting_details
;
 Method= Modified Sheldrick 
 w=1/[\s^2^(F^2^) + ( 0.20P)^2^ + 0.00P] 
 ,where P=(max(Fo^2^,0) + 2Fc^2^)/3 
;
_refine_ls_weighting_scheme calc
_refine_ls_wR_factor_all 0.3538
_refine_ls_wR_factor_gt 0.3428
_refine_ls_wR_factor_ref 0.3538
_reflns_limit_h_max 14
_reflns_limit_h_min -14
_reflns_limit_k_max 7
_reflns_limit_k_min -8
_reflns_limit_l_max 20
_reflns_limit_l_min 0
_reflns_number_gt 4258
_reflns_number_total 4910
_reflns_threshold_expression I>2.0\s(I)
_oxford_diffrn_Wilson_B_factor 4.40
_oxford_diffrn_Wilson_scale 0.01
_oxford_refine_ls_r_factor_ref 0.1160
_oxford_refine_ls_scale 9.4(12)
_oxford_reflns_number_all 4910
_oxford_structure_analysis_title 'P:\X-Ray\WR-2.190-02\WR-2.190-02.cif_od At 1'
_cod_data_source_file d1nj04002b2.cif
_cod_data_source_block 'global_CCDC1'
_cod_depositor_comments
;
The following automatic conversions were performed:

data item '_chemical_melting_point' value 'not measured' was changed
to '?' -- the value is undefined or not given.

data item '_exptl_crystal_density_meas' value 'not measured' was
changed to '?' -- the value is perceived as not measured.

Automatic conversion script
Id: cif_fix_values 7556 2019-12-06 15:28:31Z antanas 

 Adding full bibliography for 7061037--7061039.cif.
;
_cod_database_code 7061038
_oxford_refine_reflns_threshold_expression_ref I>-3.0\s(I)

loop_
_symmetry_equiv_pos_as_xyz
x,y,z
-x,y+1/2,-z

loop_
_atom_site_label
_atom_site_type_symbol
_atom_site_fract_x
_atom_site_fract_y
_atom_site_fract_z
_atom_site_U_iso_or_equiv
_atom_site_occupancy
_atom_site_adp_type
_atom_site_refinement_flags_posn
_atom_site_refinement_flags_adp
_atom_site_refinement_flags_occupancy
_atom_site_disorder_assembly
_atom_site_disorder_group
_atom_site_attached_hydrogens
F1 F 0.3600(4) 0.1825(10) 0.0336(2) 0.1009 1.0000 Uani . . . . . .
F2 F 0.5255(4) 0.3024(14) 0.0544(2) 0.1203 1.0000 Uani . . . . . .
N3 N 0.5193(4) 0.2451(9) 0.2214(2) 0.0551 1.0000 Uani . . . . . .
O4 O 0.5899(4) 0.6647(10) 0.1747(3) 0.0859 1.0000 Uani . . . . . .
C1 C 0.2315(4) 0.4572(9) 0.1489(3) 0.0453 1.0000 Uani . . . . . .
N6 N 0.2573(4) 0.3108(9) 0.3638(3) 0.0579 1.0000 Uani . . . . . .
C2 C 0.5158(4) 0.4208(9) 0.2727(3) 0.0471 1.0000 Uani . . . . . .
C31 C 0.3142(4) 0.3857(8) 0.3201(3) 0.0403 1.0000 Uani . . . . . .
C30 C 0.3723(6) 0.7113(8) 0.2791(3) 0.0542 1.0000 Uani . . . . . .
C29 C 0.3862(4) 0.4931(7) 0.2635(3) 0.0391 1.0000 Uani . . . . . .
C32 C 0.4488(6) 0.1805(14) 0.0847(3) 0.0742 1.0000 Uani . . . . . .
C3 C 0.4150(4) 0.2325(9) 0.1676(3) 0.0492 1.0000 Uani . . . . . .
C4 C 0.3582(4) 0.4391(8) 0.1728(3) 0.0421 1.0000 Uani . . . . . .
C5 C 0.1519(4) 0.3171(9) 0.1646(3) 0.0473 1.0000 Uani . . . . . .
N1 N 0.6541(5) 0.6742(10) 0.3075(4) 0.0733 1.0000 Uani . . . . . .
C7 C 0.5623(4) 0.3847(10) 0.3569(3) 0.0519 1.0000 Uani . . . . . .
C8 C 0.0055(5) 0.5254(13) 0.1009(3) 0.0642 1.0000 Uani . . . . . .
C9 C 0.0341(5) 0.3442(11) 0.1402(3) 0.0584 1.0000 Uani . . . . . .
N10 N 0.3611(7) 0.8790(10) 0.2914(3) 0.0830 1.0000 Uani . . . . . .
F29 F 0.4995(8) -0.0033(12) 0.0850(3) 0.1616 1.0000 Uani . . . . . .
C28 C 0.5345(5) 0.2401(10) 0.4115(3) 0.0544 1.0000 Uani . . . . . .
C27 C 0.2002(5) 0.6370(10) 0.1088(3) 0.0589 1.0000 Uani . . . . . .
C14 C 0.6380(5) 0.5468(11) 0.3758(4) 0.0638 1.0000 Uani . . . . . .
C15 C 0.0886(6) 0.6674(12) 0.0837(4) 0.0708 1.0000 Uani . . . . . .
C16 C 0.5891(5) 0.6091(15) 0.2447(5) 0.0764 1.0000 Uani . . . . . .
C18 C -0.0492(6) 0.1965(17) 0.1556(4) 0.0830 1.0000 Uani . . . . . .
C19 C -0.1933(6) 0.423(2) 0.0946(4) 0.1098 1.0000 Uani . . . . . .
C20 C -0.1146(6) 0.559(2) 0.0779(4) 0.0963 1.0000 Uani . . . . . .
C21 C 0.5934(6) 0.2510(16) 0.4863(3) 0.0792 1.0000 Uani . . . . . .
C22 C 0.6914(6) 0.5615(16) 0.4508(5) 0.0799 1.0000 Uani . . . . . .
C23 C -0.1637(6) 0.239(2) 0.1317(5) 0.1062 1.0000 Uani . . . . . .
C24 C 0.6683(6) 0.4156(17) 0.5033(4) 0.0851 1.0000 Uani . . . . . .
C26 C 0.7200(5) 0.8576(12) 0.3075(6) 0.0962 1.0000 Uani D . . . . .
C170 C 0.8494(5) 0.7970(11) 0.3331(4) 0.0941 0.561(17) Uani D . P 1 2 .
C171 C 0.8477(8) 0.8511(11) 0.3275(4) 0.1388 0.439(17) Uani D . P 1 1 .
C250 C 0.8992(6) 0.6394(12) 0.3069(5) 0.0898 0.561(17) Uani D . P 1 2 .
C251 C 0.9125(9) 0.7126(15) 0.3033(6) 0.1419 0.439(17) Uani D . P 1 1 .
C100 C 1.0270(9) 0.738(2) 0.3133(6) 0.1402 0.439(17) Uani D . P 1 1 .
C101 C 1.0124(6) 0.6080(13) 0.3299(5) 0.0961 0.561(17) Uani D . P 1 2 .
C110 C 0.9056(7) 0.9477(12) 0.3872(5) 0.1122 0.561(17) Uani D . P 1 2 .
C111 C 0.8892(12) 1.0356(15) 0.3679(5) 0.1433 0.439(17) Uani D . P 1 1 .
C120 C 1.0206(7) 0.9037(15) 0.4077(5) 0.1117 0.561(17) Uani D . P 1 2 .
C121 C 1.0071(13) 1.048(2) 0.3766(6) 0.1388 0.439(17) Uani D . P 1 1 .
C130 C 1.0728(6) 0.7344(16) 0.3789(5) 0.1093 0.561(17) Uani D . P 1 2 .
C131 C 1.0752(10) 0.899(3) 0.3496(7) 0.1391 0.439(17) Uani D . P 1 1 .
H99 H 0.3648 0.1336 0.1883 0.0607 1.0000 Uiso . . . . . .
H41 H 0.4001 0.5307 0.1402 0.0512 1.0000 Uiso . . . . . .
H51 H 0.1738 0.1978 0.1920 0.0560 1.0000 Uiso . . . . . .
H281 H 0.4805 0.1385 0.4001 0.0673 1.0000 Uiso . . . . . .
H271 H 0.2564 0.7364 0.0972 0.0724 1.0000 Uiso . . . . . .
H151 H 0.0668 0.7893 0.0567 0.0875 1.0000 Uiso . . . . . .
H181 H -0.0286 0.0688 0.1799 0.0965 1.0000 Uiso . . . . . .
H191 H -0.2722 0.4524 0.0811 0.1296 1.0000 Uiso . . . . . .
H201 H -0.1388 0.6746 0.0504 0.1137 1.0000 Uiso . . . . . .
H211 H 0.5814 0.1502 0.5249 0.0902 1.0000 Uiso . . . . . .
H221 H 0.7471 0.6703 0.4625 0.0951 1.0000 Uiso . . . . . .
H231 H -0.2220 0.1363 0.1390 0.1221 1.0000 Uiso . . . . . .
H241 H 0.6964 0.4291 0.5580 0.0995 1.0000 Uiso . . . . . .
H261 H 0.6887 0.9397 0.3532 0.1203 0.439(17) Uiso . . P 1 1 .
H264 H 0.7085 0.9252 0.2619 0.1203 0.439(17) Uiso . . P 1 1 .
H263 H 0.6919 0.9451 0.3527 0.1203 0.561(17) Uiso . . P 1 2 .
H262 H 0.7148 0.9270 0.2619 0.1203 0.561(17) Uiso . . P 1 2 .
H2501 H 0.8568 0.5523 0.2687 0.1023 0.561(17) Uiso . . P 1 2 .
H2511 H 0.8781 0.5977 0.2741 0.1477 0.439(17) Uiso . . P 1 1 .
H1001 H 1.0723 0.6265 0.2919 0.1456 0.439(17) Uiso . . P 1 1 .
H1011 H 1.0453 0.4861 0.3065 0.1049 0.561(17) Uiso . . P 1 2 .
H1101 H 0.8693 1.0634 0.4098 0.1192 0.561(17) Uiso . . P 1 2 .
H1111 H 0.8414 1.1398 0.3896 0.1554 0.439(17) Uiso . . P 1 1 .
H1201 H 1.0632 0.9845 0.4448 0.1161 0.561(17) Uiso . . P 1 2 .
H1211 H 1.0423 1.1567 0.4055 0.1503 0.439(17) Uiso . . P 1 1 .
H1301 H 1.1481 0.6877 0.3944 0.1165 0.561(17) Uiso . . P 1 2 .
H1311 H 1.1572 0.8963 0.3554 0.1503 0.439(17) Uiso . . P 1 1 .
H31 H 0.5478 0.1440 0.2318 0.0500 1.0000 Uiso . . . . . .

loop_
_atom_site_aniso_label
_atom_site_aniso_U_11
_atom_site_aniso_U_22
_atom_site_aniso_U_33
_atom_site_aniso_U_23
_atom_site_aniso_U_13
_atom_site_aniso_U_12
F1 0.096(3) 0.156(5) 0.0499(18) -0.040(2) -0.0237(17) 0.038(3)
F2 0.079(3) 0.235(8) 0.0468(18) -0.002(3) 0.0080(17) -0.003(4)
N3 0.055(2) 0.073(3) 0.0374(18) -0.0032(19) -0.0070(16) 0.030(2)
O4 0.065(3) 0.109(4) 0.083(3) 0.045(3) -0.006(2) -0.025(3)
C1 0.044(2) 0.049(3) 0.042(2) -0.0120(19) -0.0046(17) 0.011(2)
N6 0.056(2) 0.061(3) 0.057(2) 0.003(2) 0.0030(19) -0.001(2)
C2 0.044(2) 0.059(3) 0.038(2) 0.009(2) -0.0046(17) -0.001(2)
C31 0.046(2) 0.028(2) 0.047(2) -0.0035(17) -0.0014(18) -0.0021(17)
C30 0.090(4) 0.026(3) 0.047(2) -0.0041(18) -0.006(2) -0.005(2)
C29 0.042(2) 0.026(2) 0.049(2) -0.0019(16) -0.0049(16) 0.0023(16)
C32 0.072(4) 0.100(6) 0.049(3) -0.023(3) -0.016(3) 0.046(4)
C3 0.053(2) 0.050(3) 0.044(2) 0.004(2) -0.0065(19) 0.016(2)
C4 0.048(2) 0.039(2) 0.0386(19) -0.0017(17) -0.0060(16) 0.0094(18)
C5 0.049(2) 0.043(3) 0.048(2) -0.0022(19) -0.0112(18) 0.007(2)
N1 0.051(3) 0.069(4) 0.100(4) -0.005(3) -0.002(3) -0.003(2)
C7 0.049(2) 0.062(3) 0.044(2) 0.000(2) -0.0087(18) 0.002(2)
C8 0.054(3) 0.093(5) 0.046(2) -0.002(3) -0.004(2) 0.029(3)
C9 0.049(3) 0.085(4) 0.042(2) -0.007(2) -0.0019(19) 0.001(3)
N10 0.140(6) 0.041(3) 0.068(3) -0.002(2) -0.009(3) 0.010(3)
F29 0.256(9) 0.154(7) 0.073(3) -0.037(3) -0.017(4) 0.141(7)
C28 0.053(3) 0.065(4) 0.045(2) 0.012(2) -0.0080(19) 0.003(2)
C27 0.063(3) 0.060(4) 0.053(3) 0.002(2) -0.002(2) 0.017(3)
C14 0.040(2) 0.068(4) 0.083(4) -0.023(3) -0.008(2) 0.018(2)
C15 0.068(4) 0.083(5) 0.060(3) 0.012(3) -0.010(3) 0.031(4)
C16 0.039(2) 0.103(6) 0.086(4) 0.027(4) -0.012(3) -0.002(3)
C18 0.060(3) 0.127(7) 0.063(3) 0.001(4) -0.001(3) -0.027(4)
C19 0.045(3) 0.223(14) 0.061(3) 0.011(6) -0.001(3) 0.020(5)
C20 0.053(4) 0.168(10) 0.068(4) 0.005(5) -0.003(3) 0.040(5)
C21 0.066(3) 0.129(7) 0.042(2) 0.014(3) -0.015(2) 0.007(4)
C22 0.058(3) 0.106(6) 0.075(4) -0.032(4) -0.008(3) 0.005(3)
C23 0.059(4) 0.195(13) 0.065(4) -0.004(6) 0.006(3) -0.030(6)
C24 0.071(4) 0.118(7) 0.065(3) -0.005(4) -0.026(3) -0.004(4)
C26 0.058(4) 0.082(6) 0.149(8) 0.003(6) -0.001(4) -0.017(4)
C170 0.027(4) 0.131(9) 0.124(8) -0.041(7) 0.011(5) -0.008(5)
C171 0.150(14) 0.174(16) 0.091(9) -0.008(9) -0.023(9) -0.120(13)
C250 0.019(4) 0.143(9) 0.107(7) -0.060(7) -0.003(4) -0.003(4)
C251 0.156(14) 0.175(16) 0.093(9) -0.012(9) -0.028(8) -0.113(13)
C100 0.155(13) 0.171(16) 0.093(9) -0.011(9) -0.025(8) -0.116(13)
C101 0.023(4) 0.153(10) 0.112(7) -0.064(7) -0.002(4) 0.002(5)
C110 0.050(5) 0.140(10) 0.147(9) -0.042(8) 0.010(5) -0.012(6)
C111 0.156(13) 0.173(16) 0.099(9) -0.005(10) -0.016(9) -0.119(13)
C120 0.045(5) 0.151(10) 0.139(8) -0.057(8) -0.004(5) -0.014(6)
C121 0.155(13) 0.165(16) 0.096(9) -0.008(9) -0.021(8) -0.122(12)
C130 0.045(5) 0.157(10) 0.126(8) -0.064(7) 0.002(5) -0.013(5)
C131 0.155(13) 0.170(16) 0.091(9) -0.009(9) -0.019(8) -0.119(13)

loop_
_atom_type_symbol
_atom_type_scat_dispersion_real
_atom_type_scat_dispersion_imag
_atom_type_scat_Cromer_Mann_a1
_atom_type_scat_Cromer_Mann_b1
_atom_type_scat_Cromer_Mann_a2
_atom_type_scat_Cromer_Mann_b2
_atom_type_scat_Cromer_Mann_a3
_atom_type_scat_Cromer_Mann_b3
_atom_type_scat_Cromer_Mann_a4
_atom_type_scat_Cromer_Mann_b4
_atom_type_scat_Cromer_Mann_c
_atom_type_scat_source
C 0.0181 0.0091 2.3100 20.8439 1.0200 10.2075 1.5886 0.5687 0.8650 51.6512 0.2156 'International Tables Vol C 4.2.6.8 and 6.1.1.4'
H 0.0000 0.0000 0.4930 10.5109 0.3229 26.1257 0.1402 3.1424 0.0408 57.7998 0.0030 'International Tables Vol C 4.2.6.8 and 6.1.1.4'
N 0.0311 0.0180 12.2126 0.0057 3.1322 9.8933 2.0125 28.9975 1.1663 0.5826 -11.5290 'International Tables Vol C 4.2.6.8 and 6.1.1.4'
O 0.0492 0.0322 3.0485 13.2771 2.2868 5.7011 1.5463 0.3239 0.8670 32.9089 0.2508 'International Tables Vol C 4.2.6.8 and 6.1.1.4'
F 0.0727 0.0534 3.5392 10.2825 2.6412 4.2944 1.5170 0.2615 1.0243 26.1476 0.2776 'International Tables Vol C 4.2.6.8 and 6.1.1.4'

loop_
_geom_angle_atom_site_label_1
_geom_angle_site_symmetry_1
_geom_angle_atom_site_label_2
_geom_angle_site_symmetry_2
_geom_angle_atom_site_label_3
_geom_angle_site_symmetry_3
_geom_angle
_geom_angle_publ_flag
C2 . N3 . C3 . 111.5(4) yes
C2 . N3 . H31 . 126.1 no
C3 . N3 . H31 . 115.3 no
C4 . C1 . C5 . 124.3(4) yes
C4 . C1 . C27 . 115.3(5) yes
C5 . C1 . C27 . 120.3(4) yes
N3 . C2 . C29 . 103.1(4) yes
N3 . C2 . C7 . 114.1(4) yes
C29 . C2 . C7 . 117.0(4) yes
N3 . C2 . C16 . 115.8(5) yes
C29 . C2 . C16 . 104.6(4) yes
C7 . C2 . C16 . 102.5(4) yes
N6 . C31 . C29 . 177.3(5) yes
C29 . C30 . N10 . 179.6(8) yes
C2 . C29 . C30 . 112.7(4) yes
C2 . C29 . C31 . 110.4(4) yes
C30 . C29 . C31 . 107.1(4) yes
C2 . C29 . C4 . 101.3(3) yes
C30 . C29 . C4 . 111.7(4) yes
C31 . C29 . C4 . 113.7(4) yes
F1 . C32 . F2 . 105.8(6) yes
F1 . C32 . C3 . 112.2(5) yes
F2 . C32 . C3 . 114.5(6) yes
F1 . C32 . F29 . 110.1(7) yes
F2 . C32 . F29 . 104.7(7) yes
C3 . C32 . F29 . 109.2(6) yes
N3 . C3 . C32 . 110.1(4) yes
N3 . C3 . C4 . 105.2(4) yes
C32 . C3 . C4 . 112.7(5) yes
N3 . C3 . H99 . 108.5 no
C32 . C3 . H99 . 111.1 no
C4 . C3 . H99 . 109.1 no
C3 . C4 . C1 . 118.4(4) yes
C3 . C4 . C29 . 100.3(3) yes
C1 . C4 . C29 . 114.0(4) yes
C3 . C4 . H41 . 108.0 no
C1 . C4 . H41 . 107.8 no
C29 . C4 . H41 . 107.8 no
C1 . C5 . C9 . 121.3(5) yes
C1 . C5 . H51 . 119.5 no
C9 . C5 . H51 . 119.2 no
C14 . N1 . C16 . 110.4(6) yes
C14 . N1 . C26 . 125.2(7) yes
C16 . N1 . C26 . 124.0(7) yes
C2 . C7 . C28 . 130.3(5) yes
C2 . C7 . C14 . 107.0(5) yes
C28 . C7 . C14 . 122.5(5) yes
C9 . C8 . C15 . 121.2(5) yes
C9 . C8 . C20 . 118.0(8) yes
C15 . C8 . C20 . 120.8(7) yes
C5 . C9 . C8 . 117.0(6) yes
C5 . C9 . C18 . 121.4(6) yes
C8 . C9 . C18 . 121.6(6) yes
C7 . C28 . C21 . 116.0(6) yes
C7 . C28 . H281 . 122.4 no
C21 . C28 . H281 . 121.6 no
C1 . C27 . C15 . 120.1(6) yes
C1 . C27 . H271 . 120.7 no
C15 . C27 . H271 . 119.2 no
N1 . C14 . C7 . 111.1(5) yes
N1 . C14 . C22 . 127.8(7) yes
C7 . C14 . C22 . 121.0(7) yes
C8 . C15 . C27 . 120.0(6) yes
C8 . C15 . H151 . 119.5 no
C27 . C15 . H151 . 120.4 no
C2 . C16 . N1 . 108.5(6) yes
C2 . C16 . O4 . 122.2(7) yes
N1 . C16 . O4 . 128.9(7) yes
C9 . C18 . C23 . 117.3(9) yes
C9 . C18 . H181 . 121.4 no
C23 . C18 . H181 . 121.2 no
C20 . C19 . C23 . 121.4(7) yes
C20 . C19 . H191 . 118.5 no
C23 . C19 . H191 . 120.1 no
C8 . C20 . C19 . 120.3(10) yes
C8 . C20 . H201 . 122.2 no
C19 . C20 . H201 . 117.4 no
C28 . C21 . C24 . 119.8(7) yes
C28 . C21 . H211 . 119.6 no
C24 . C21 . H211 . 120.6 no
C14 . C22 . C24 . 116.7(8) yes
C14 . C22 . H221 . 120.6 no
C24 . C22 . H221 . 122.6 no
C18 . C23 . C19 . 121.2(9) yes
C18 . C23 . H231 . 118.7 no
C19 . C23 . H231 . 120.0 no
C21 . C24 . C22 . 123.8(6) yes
C21 . C24 . H241 . 116.8 no
C22 . C24 . H241 . 119.0 no
N1 . C26 . C171 . 119.8(6) yes
N1 . C26 . H261 . 104.6 no
C171 . C26 . H261 . 102.6 no
N1 . C26 . H264 . 110.8 no
C171 . C26 . H264 . 109.2 no
H261 . C26 . H264 . 109.1 no
N1 . C26 . C170 . 106.6(6) yes
N1 . C26 . H263 . 107.5 no
C170 . C26 . H263 . 105.2 no
N1 . C26 . H262 . 114.3 no
C170 . C26 . H262 . 113.5 no
H263 . C26 . H262 . 109.1 no
C26 . C170 . C250 . 122.92(8) yes
C26 . C170 . C110 . 112.92(8) yes
C250 . C170 . C110 . 124.10(8) yes
C26 . C171 . C251 . 122.74(9) yes
C26 . C171 . C111 . 112.72(9) yes
C251 . C171 . C111 . 124.02(8) yes
C170 . C250 . C101 . 117.80(9) yes
C170 . C250 . H2501 . 118.5 no
C101 . C250 . H2501 . 123.6 no
C171 . C251 . C100 . 117.84(9) yes
C171 . C251 . H2511 . 118.8 no
C100 . C251 . H2511 . 123.1 no
C251 . C100 . C131 . 123.59(9) yes
C251 . C100 . H1001 . 113.6 no
C131 . C100 . H1001 . 122.8 no
C250 . C101 . C130 . 123.57(9) yes
C250 . C101 . H1011 . 113.1 no
C130 . C101 . H1011 . 123.3 no
C170 . C110 . C120 . 114.31(9) yes
C170 . C110 . H1101 . 125.8 no
C120 . C110 . H1101 . 119.8 no
C171 . C111 . C121 . 114.32(9) yes
C171 . C111 . H1111 . 125.6 no
C121 . C111 . H1111 . 120.1 no
C110 . C120 . C130 . 120.86(9) yes
C110 . C120 . H1201 . 121.5 no
C130 . C120 . H1201 . 117.5 no
C111 . C121 . C131 . 120.85(9) yes
C111 . C121 . H1211 . 120.8 no
C131 . C121 . H1211 . 118.2 no
C120 . C130 . C101 . 119.36(9) yes
C120 . C130 . H1301 . 125.5 no
C101 . C130 . H1301 . 114.9 no
C121 . C131 . C100 . 119.36(9) yes
C121 . C131 . H1311 . 125.0 no
C100 . C131 . H1311 . 115.6 no

loop_
_geom_bond_atom_site_label_1
_geom_bond_site_symmetry_1
_geom_bond_atom_site_label_2
_geom_bond_site_symmetry_2
_geom_bond_distance
_geom_bond_publ_flag
F1 . C32 . 1.324(7) yes
F2 . C32 . 1.314(12) yes
N3 . C2 . 1.445(7) yes
N3 . C3 . 1.494(6) yes
N3 . H31 . 0.764 no
O4 . C16 . 1.227(9) yes
C1 . C4 . 1.522(6) yes
C1 . C5 . 1.341(8) yes
C1 . C27 . 1.409(8) yes
N6 . C31 . 1.114(7) yes
C2 . C29 . 1.586(6) yes
C2 . C7 . 1.514(6) yes
C2 . C16 . 1.586(9) yes
C31 . C29 . 1.464(6) yes
C30 . C29 . 1.477(6) yes
C30 . N10 . 1.137(8) yes
C29 . C4 . 1.583(6) yes
C32 . C3 . 1.490(7) yes
C32 . F29 . 1.352(9) yes
C3 . C4 . 1.522(7) yes
C3 . H99 . 0.948 no
C4 . H41 . 0.956 no
C5 . C9 . 1.431(7) yes
C5 . H51 . 0.944 no
N1 . C14 . 1.435(10) yes
N1 . C16 . 1.347(10) yes
N1 . C26 . 1.436(10) yes
C7 . C28 . 1.366(8) yes
C7 . C14 . 1.419(9) yes
C8 . C9 . 1.404(10) yes
C8 . C15 . 1.384(11) yes
C8 . C20 . 1.456(8) yes
C9 . C18 . 1.404(10) yes
C28 . C21 . 1.412(7) yes
C28 . H281 . 0.937 no
C27 . C15 . 1.369(8) yes
C27 . H271 . 0.951 no
C14 . C22 . 1.387(9) yes
C15 . H151 . 0.955 no
C18 . C23 . 1.411(11) yes
C18 . H181 . 0.965 no
C19 . C20 . 1.320(17) yes
C19 . C23 . 1.403(19) yes
C19 . H191 . 0.959 no
C20 . H201 . 0.930 no
C21 . C24 . 1.419(13) yes
C21 . H211 . 0.940 no
C22 . C24 . 1.337(13) yes
C22 . H221 . 0.986 no
C23 . H231 . 0.971 no
C24 . H241 . 0.967 no
C26 . C171 . 1.516(8) yes
C26 . H261 . 1.012 no
C26 . H264 . 0.891 no
C26 . C170 . 1.606(7) yes
C26 . H263 . 1.011 no
C26 . H262 . 0.891 no
C170 . C250 . 1.276(7) yes
C170 . C110 . 1.485(7) yes
C171 . C251 . 1.260(8) yes
C171 . C111 . 1.470(8) yes
C250 . C101 . 1.378(7) yes
C250 . H2501 . 0.984 no
C251 . C100 . 1.349(8) yes
C251 . H2511 . 0.983 no
C100 . C131 . 1.344(8) yes
C100 . H1001 . 0.978 no
C101 . C130 . 1.354(7) yes
C101 . H1011 . 0.979 no
C110 . C120 . 1.403(7) yes
C110 . H1101 . 0.957 no
C111 . C121 . 1.378(8) yes
C111 . H1111 . 0.962 no
C120 . C130 . 1.368(7) yes
C120 . H1201 . 0.948 no
C121 . C131 . 1.348(8) yes
C121 . H1211 . 0.954 no
C130 . H1301 . 0.958 no
C131 . H1311 . 0.957 no

loop_
_geom_hbond_atom_site_label_D
_geom_hbond_site_symmetry_D
_geom_hbond_atom_site_label_H
_geom_hbond_site_symmetry_H
_geom_hbond_atom_site_label_A
_geom_hbond_site_symmetry_A
_geom_hbond_angle_DHA
_geom_hbond_distance_DH
_geom_hbond_distance_HA
_geom_hbond_distance_DA
_geom_hbond_publ_flag
C3 . H99 . N10 1_545 140 0.95 2.41 3.195(11) yes
C4 . H41 . O4 . 125 0.96 2.43 3.081(11) yes
